data_1546160
loop_
_publ_author_name
'Kachi-Terajima, Chihiro'
'Ishii, Rikako'
'Tojo, Yoshiaki'
'Fukuda, Masato'
'Kitagawa, Yasutaka'
'Asaoka, Mizuki'
'Miyasaka, Hitoshi'

_publ_section_title
;
 Ferromagnetic Exchange Coupling in a Family of MnIII Salen-Type
 Schiff-Base Out-of-Plane Dimers
;
_journal_name_full 'The Journal of Physical Chemistry C'
_journal_paper_doi 10.1021/acs.jpcc.7b03336
_journal_year 2017
_chemical_formula_moiety 'C20 H20 Cl2 Mn N2 O6 Re'
_chemical_formula_sum 'C20 H20 Cl2 Mn N2 O6 Re'
_chemical_formula_weight 696.44
_space_group_IT_number 14
_symmetry_cell_setting monoclinic
_symmetry_Int_Tables_number 14
_symmetry_space_group_name_Hall '-P 2ybc'
_symmetry_space_group_name_H-M 'P 1 21/c 1'
_atom_sites_solution_hydrogens geom
_atom_sites_solution_primary direct
_atom_sites_solution_secondary difmap
_cell_angle_alpha 90.0000
_cell_angle_beta 100.912(5)
_cell_angle_gamma 90.0000
_cell_formula_units_Z 4
_cell_length_a 8.741(5)
_cell_length_b 18.116(9)
_cell_length_c 13.841(7)
_cell_measurement_reflns_used 8650
_cell_measurement_temperature 93
_cell_measurement_theta_max 31.00
_cell_measurement_theta_min 2.56
_cell_volume 2152(2)
_computing_cell_refinement CrystalClear
_computing_data_collection 'CrystalClear (Rigaku Corp., 2000)'
_computing_data_reduction CrystalClear
_computing_molecular_graphics 'CrystalStructure 4.0'
_computing_publication_material 'CrystalStructure 4.0 (Rigaku, 2010)'
_computing_structure_refinement 'SHELXL97 (Sheldrick, 2008)'
_computing_structure_solution 'SIR92 (Altomare, et al., 1994)'
_diffrn_ambient_temperature 93
_diffrn_detector_area_resol_mean 7.314
_diffrn_measured_fraction_theta_full 0.987
_diffrn_measured_fraction_theta_max 0.987
_diffrn_measurement_device_type 'Rigaku Saturn70'
_diffrn_measurement_method \w
_diffrn_radiation_type 'Mo K\a'
_diffrn_radiation_wavelength 0.71070
_diffrn_reflns_av_R_equivalents 0.0252
_diffrn_reflns_limit_h_max 11
_diffrn_reflns_limit_h_min -11
_diffrn_reflns_limit_k_max 23
_diffrn_reflns_limit_k_min -23
_diffrn_reflns_limit_l_max 17
_diffrn_reflns_limit_l_min -17
_diffrn_reflns_number 17393
_diffrn_reflns_theta_full 27.50
_diffrn_reflns_theta_max 27.50
_diffrn_standards_number 0
_exptl_absorpt_coefficient_mu 6.498
_exptl_absorpt_correction_type none
_exptl_crystal_colour brown
_exptl_crystal_density_diffrn 2.149
_exptl_crystal_density_method 'not measured'
_exptl_crystal_description prism
_exptl_crystal_F_000 1344.00
_exptl_crystal_size_max 0.200
_exptl_crystal_size_mid 0.200
_exptl_crystal_size_min 0.200
_refine_diff_density_max 0.970
_refine_diff_density_min -0.870
_refine_ls_extinction_method none
_refine_ls_goodness_of_fit_ref 1.210
_refine_ls_hydrogen_treatment constr
_refine_ls_number_parameters 289
_refine_ls_number_reflns 4883
_refine_ls_number_restraints 0
_refine_ls_R_factor_gt 0.0166
_refine_ls_shift/su_max 0.001
_refine_ls_structure_factor_coef Fsqd
_refine_ls_weighting_details 'w = 1/[\s^2^(Fo^2^)+(0.0280P)^2^+1.5561P] where P=(Fo^2^+2Fc^2^)/3'
_refine_ls_weighting_scheme calc
_refine_ls_wR_factor_ref 0.0544
_reflns_number_gt 4559
_reflns_number_total 4883
_reflns_threshold_expression F^2^>2.0\s(F^2^)
_cod_data_source_file jp7b03336_si_004.cif
_cod_data_source_block 050201
_cod_original_cell_volume 2152.2(19)
_cod_database_code 1546160

loop_
_symmetry_equiv_pos_site_id
_symmetry_equiv_pos_as_xyz
1 +X,+Y,+Z
2 -X,1/2+Y,1/2-Z
3 -X,-Y,-Z
4 +X,1/2-Y,1/2+Z

loop_
_atom_site_label
_atom_site_type_symbol
_atom_site_fract_x
_atom_site_fract_y
_atom_site_fract_z
_atom_site_U_iso_or_equiv
_atom_site_adp_type
_atom_site_occupancy
_atom_site_symmetry_multiplicity
_atom_site_calc_flag
_atom_site_refinement_flags
Re1 Re -0.213515(12) 0.623761(6) 0.286854(8) 0.00990(5) Uani 1.0 4 d .
Mn1 Mn -0.01185(5) 0.52710(2) 0.11997(3) 0.00890(9) Uani 1.0 4 d .
Cl1 Cl -0.51550(8) 0.21224(4) 0.05414(5) 0.01754(14) Uani 1.0 4 d .
Cl2 Cl 0.28604(9) 0.89997(4) 0.12975(6) 0.01974(15) Uani 1.0 4 d .
O1 O -0.1615(3) 0.48314(10) 0.02076(14) 0.0125(4) Uani 1.0 4 d .
O2 O -0.0545(3) 0.62064(10) 0.06475(15) 0.0120(4) Uani 1.0 4 d .
O3 O -0.1756(3) 0.54753(11) 0.21614(15) 0.0153(4) Uani 1.0 4 d .
O4 O -0.3838(3) 0.66619(12) 0.23156(16) 0.0206(5) Uani 1.0 4 d .
O5 O -0.0629(3) 0.68646(12) 0.29869(16) 0.0192(5) Uani 1.0 4 d .
O6 O -0.2323(3) 0.59420(12) 0.40219(15) 0.0158(4) Uani 1.0 4 d .
N1 N 0.0575(3) 0.42900(12) 0.17837(16) 0.0091(5) Uani 1.0 4 d .
N2 N 0.1773(3) 0.56001(12) 0.21157(16) 0.0089(5) Uani 1.0 4 d .
C1 C -0.2436(4) 0.42326(14) 0.03665(19) 0.0099(5) Uani 1.0 4 d .
C2 C -0.3977(4) 0.41561(15) -0.01582(19) 0.0110(5) Uani 1.0 4 d .
C3 C -0.4805(4) 0.35153(16) -0.0084(2) 0.0119(6) Uani 1.0 4 d .
C4 C -0.4108(4) 0.29358(15) 0.0501(2) 0.0120(6) Uani 1.0 4 d .
C5 C -0.2621(4) 0.30017(15) 0.1039(2) 0.0117(6) Uani 1.0 4 d .
C6 C -0.1787(4) 0.36620(14) 0.1007(2) 0.0101(5) Uani 1.0 4 d .
C7 C -0.0256(4) 0.37031(14) 0.1621(2) 0.0108(6) Uani 1.0 4 d .
C8 C 0.2206(3) 0.42739(14) 0.2389(2) 0.0092(5) Uani 1.0 4 d .
C9 C 0.2422(4) 0.36431(15) 0.3147(2) 0.0131(6) Uani 1.0 4 d .
C10 C 0.3288(4) 0.41395(15) 0.1659(2) 0.0112(6) Uani 1.0 4 d .
C11 C 0.2440(4) 0.50444(14) 0.28954(19) 0.0104(5) Uani 1.0 4 d .
C12 C 0.1483(4) 0.51119(15) 0.3720(2) 0.0143(6) Uani 1.0 4 d .
C13 C 0.4143(4) 0.51987(15) 0.3327(3) 0.0152(6) Uani 1.0 4 d .
C14 C 0.2377(4) 0.62528(14) 0.20870(19) 0.0086(5) Uani 1.0 4 d .
C15 C 0.1739(3) 0.68576(15) 0.14689(19) 0.0102(5) Uani 1.0 4 d .
C16 C 0.2560(4) 0.75321(15) 0.1592(2) 0.0114(6) Uani 1.0 4 d .
C17 C 0.1909(4) 0.81535(15) 0.1103(2) 0.0118(6) Uani 1.0 4 d .
C18 C 0.0480(4) 0.81224(15) 0.0467(2) 0.0118(6) Uani 1.0 4 d .
C19 C -0.0318(4) 0.74667(15) 0.0326(2) 0.0114(6) Uani 1.0 4 d .
C20 C 0.0278(3) 0.68190(14) 0.08187(19) 0.0089(5) Uani 1.0 4 d .
H2 H -0.4450 0.4548 -0.0565 0.0132 Uiso 1.0 4 calc R
H3 H -0.5847 0.3470 -0.0431 0.0143 Uiso 1.0 4 calc R
H5 H -0.2159 0.2601 0.1432 0.0140 Uiso 1.0 4 calc R
H7 H 0.0169 0.3261 0.1929 0.0130 Uiso 1.0 4 calc R
H9A H 0.3033 0.3664 0.1329 0.0134 Uiso 1.0 4 calc R
H9B H 0.4372 0.4133 0.2012 0.0134 Uiso 1.0 4 calc R
H9C H 0.3153 0.4536 0.1168 0.0134 Uiso 1.0 4 calc R
H10A H 0.2444 0.3170 0.2806 0.0157 Uiso 1.0 4 calc R
H10B H 0.1555 0.3645 0.3503 0.0157 Uiso 1.0 4 calc R
H10C H 0.3406 0.3712 0.3613 0.0157 Uiso 1.0 4 calc R
H12A H 0.1912 0.4778 0.4260 0.0172 Uiso 1.0 4 calc R
H12B H 0.0396 0.4979 0.3460 0.0172 Uiso 1.0 4 calc R
H12C H 0.1532 0.5621 0.3962 0.0172 Uiso 1.0 4 calc R
H13 H 0.3341 0.6339 0.2520 0.0103 Uiso 1.0 4 calc R
H14 H -0.1294 0.7450 -0.0114 0.0137 Uiso 1.0 4 calc R
H16A H 0.4556 0.4803 0.3786 0.0182 Uiso 1.0 4 calc R
H16B H 0.4230 0.5671 0.3677 0.0182 Uiso 1.0 4 calc R
H16C H 0.4740 0.5221 0.2796 0.0182 Uiso 1.0 4 calc R
H17 H 0.3555 0.7558 0.2010 0.0136 Uiso 1.0 4 calc R
H19 H 0.0054 0.8554 0.0129 0.0142 Uiso 1.0 4 calc R

loop_
_atom_site_aniso_label
_atom_site_aniso_U_11
_atom_site_aniso_U_22
_atom_site_aniso_U_33
_atom_site_aniso_U_12
_atom_site_aniso_U_13
_atom_site_aniso_U_23
Re1 0.00900(7) 0.01096(7) 0.00947(7) 0.00039(4) 0.00108(4) -0.00005(4)
Mn1 0.00982(19) 0.00628(17) 0.00917(19) -0.00063(15) -0.00188(15) -0.00032(14)
Cl1 0.0160(4) 0.0154(4) 0.0197(4) -0.0074(3) -0.0006(3) 0.0045(3)
Cl2 0.0203(4) 0.0103(3) 0.0253(4) -0.0056(3) -0.0041(3) 0.0025(3)
O1 0.0152(10) 0.0082(9) 0.0121(10) -0.0036(8) -0.0029(8) 0.0009(7)
O2 0.0128(10) 0.0077(9) 0.0135(10) -0.0028(7) -0.0023(8) 0.0006(7)
O3 0.0150(11) 0.0158(10) 0.0161(11) -0.0017(8) 0.0049(9) -0.0027(8)
O4 0.0169(11) 0.0261(12) 0.0177(11) 0.0052(9) 0.0003(9) 0.0021(9)
O5 0.0214(12) 0.0189(11) 0.0186(11) -0.0060(9) 0.0068(9) -0.0030(9)
O6 0.0161(11) 0.0193(11) 0.0120(10) -0.0014(9) 0.0029(9) 0.0011(8)
N1 0.0091(11) 0.0095(11) 0.0087(11) 0.0007(9) 0.0014(9) -0.0003(8)
N2 0.0087(11) 0.0088(11) 0.0084(11) 0.0022(9) -0.0010(9) 0.0000(8)
C1 0.0127(14) 0.0080(12) 0.0095(13) -0.0008(10) 0.0030(11) -0.0023(10)
C2 0.0121(14) 0.0127(13) 0.0078(12) 0.0014(10) 0.0010(11) -0.0007(10)
C3 0.0097(13) 0.0173(14) 0.0087(13) 0.0001(11) 0.0017(11) -0.0015(11)
C4 0.0131(14) 0.0122(13) 0.0116(13) -0.0066(11) 0.0050(11) -0.0014(10)
C5 0.0155(14) 0.0095(12) 0.0106(13) 0.0016(11) 0.0042(11) 0.0020(10)
C6 0.0105(13) 0.0108(12) 0.0092(13) -0.0006(10) 0.0021(11) -0.0010(10)
C7 0.0134(14) 0.0086(12) 0.0110(13) 0.0019(10) 0.0035(11) 0.0007(10)
C8 0.0071(13) 0.0091(12) 0.0104(13) -0.0007(10) -0.0008(10) 0.0003(10)
C9 0.0149(14) 0.0100(12) 0.0133(14) -0.0007(11) -0.0006(12) 0.0034(11)
C10 0.0111(14) 0.0109(12) 0.0114(13) 0.0013(10) 0.0017(11) -0.0012(10)
C11 0.0128(13) 0.0092(12) 0.0080(13) 0.0011(10) -0.0012(11) 0.0009(10)
C12 0.0189(15) 0.0150(13) 0.0089(13) 0.0058(11) 0.0023(11) 0.0004(10)
C13 0.0138(14) 0.0096(13) 0.0184(15) 0.0018(11) -0.0066(12) 0.0005(11)
C14 0.0104(13) 0.0081(13) 0.0067(13) -0.0014(9) 0.0002(11) -0.0007(9)
C15 0.0111(13) 0.0105(12) 0.0092(13) 0.0016(10) 0.0026(11) -0.0011(10)
C16 0.0110(13) 0.0124(13) 0.0105(13) 0.0014(10) 0.0015(11) 0.0000(10)
C17 0.0153(14) 0.0077(12) 0.0128(13) -0.0037(10) 0.0035(11) -0.0017(10)
C18 0.0142(14) 0.0105(12) 0.0116(13) 0.0024(11) 0.0043(11) 0.0013(10)
C19 0.0119(14) 0.0118(13) 0.0098(13) 0.0026(10) 0.0001(11) 0.0013(10)
C20 0.0089(13) 0.0073(12) 0.0111(13) -0.0001(10) 0.0031(10) -0.0011(10)

loop_
_atom_type_symbol
_atom_type_description
_atom_type_scat_dispersion_real
_atom_type_scat_dispersion_imag
_atom_type_scat_source
C C 0.0033 0.0016
;
International Tables for Crystallography
(1992, Vol. C, Tables 4.2.6.8 and 6.1.1.4)
;
H H 0.0000 0.0000
;
International Tables for Crystallography
(1992, Vol. C, Table 6.1.1.4)
;
Cl Cl 0.1484 0.1585
;
International Tables for Crystallography
(1992, Vol. C, Tables 4.2.6.8 and 6.1.1.4)
;
Mn Mn 0.3368 0.7283
;
International Tables for Crystallography
(1992, Vol. C, Tables 4.2.6.8 and 6.1.1.4)
;
N N 0.0061 0.0033
;
International Tables for Crystallography
(1992, Vol. C, Tables 4.2.6.8 and 6.1.1.4)
;
O O 0.0106 0.0060
;
International Tables for Crystallography
(1992, Vol. C, Tables 4.2.6.8 and 6.1.1.4)
;
Re Re -1.0185 7.2310
;
International Tables for Crystallography
(1992, Vol. C, Tables 4.2.6.8 and 6.1.1.4)
;

loop_
_geom_angle_atom_site_label_1
_geom_angle_atom_site_label_2
_geom_angle_atom_site_label_3
_geom_angle
_geom_angle_publ_flag
O3 Re1 O4 109.96(10) yes
O3 Re1 O5 110.44(11) yes
O3 Re1 O6 109.44(11) yes
O4 Re1 O5 109.20(11) yes
O4 Re1 O6 108.98(11) yes
O5 Re1 O6 108.80(10) yes
O1 Mn1 O2 91.60(9) yes
O1 Mn1 O3 94.13(10) yes
O1 Mn1 N1 91.98(9) yes
O1 Mn1 N2 167.52(10) yes
O2 Mn1 O3 89.57(9) yes
O2 Mn1 N1 173.90(10) yes
O2 Mn1 N2 93.83(9) yes
O3 Mn1 N1 95.09(10) yes
O3 Mn1 N2 97.14(10) yes
N1 Mn1 N2 81.70(9) yes
Mn1 O1 C1 122.78(17) yes
Mn1 O2 C20 129.06(17) yes
Re1 O3 Mn1 133.85(12) yes
Mn1 N1 C7 123.18(18) yes
Mn1 N1 C8 115.08(16) yes
C7 N1 C8 121.6(3) yes
Mn1 N2 C11 114.87(17) yes
Mn1 N2 C14 123.43(18) yes
C11 N2 C14 121.6(2) yes
O1 C1 C2 118.9(3) yes
O1 C1 C6 122.1(3) yes
C2 C1 C6 118.9(3) yes
C1 C2 C3 120.4(3) yes
C2 C3 C4 119.9(3) yes
Cl1 C4 C3 118.8(2) yes
Cl1 C4 C5 120.3(2) yes
C3 C4 C5 120.9(3) yes
C4 C5 C6 120.0(3) yes
C1 C6 C5 119.6(3) yes
C1 C6 C7 123.4(3) yes
C5 C6 C7 117.0(3) yes
N1 C7 C6 125.2(3) yes
N1 C8 C9 112.0(3) yes
N1 C8 C10 105.8(2) yes
N1 C8 C11 105.2(2) yes
C9 C8 C10 108.7(3) yes
C9 C8 C11 111.8(3) yes
C10 C8 C11 113.3(3) yes
N2 C11 C8 106.0(2) yes
N2 C11 C12 106.6(3) yes
N2 C11 C13 112.0(3) yes
C8 C11 C12 111.1(3) yes
C8 C11 C13 112.1(3) yes
C12 C11 C13 108.8(3) yes
N2 C14 C15 126.8(3) yes
C14 C15 C16 117.2(3) yes
C14 C15 C20 122.8(3) yes
C16 C15 C20 119.7(3) yes
C15 C16 C17 119.6(3) yes
Cl2 C17 C16 120.2(2) yes
Cl2 C17 C18 118.7(2) yes
C16 C17 C18 121.1(3) yes
C17 C18 C19 119.8(3) yes
C18 C19 C20 121.5(3) yes
O2 C20 C15 123.4(3) yes
O2 C20 C19 118.4(3) yes
C15 C20 C19 118.2(3) yes
C1 C2 H2 119.800 no
C3 C2 H2 119.788 no
C2 C3 H3 120.040 no
C4 C3 H3 120.025 no
C4 C5 H5 120.014 no
C6 C5 H5 120.006 no
N1 C7 H7 117.400 no
C6 C7 H7 117.409 no
C8 C9 H10A 109.470 no
C8 C9 H10B 109.470 no
C8 C9 H10C 109.471 no
H10A C9 H10B 109.477 no
H10A C9 H10C 109.473 no
H10B C9 H10C 109.466 no
C8 C10 H9A 109.472 no
C8 C10 H9B 109.467 no
C8 C10 H9C 109.470 no
H9A C10 H9B 109.479 no
H9A C10 H9C 109.472 no
H9B C10 H9C 109.468 no
C11 C12 H12A 109.470 no
C11 C12 H12B 109.468 no
C11 C12 H12C 109.472 no
H12A C12 H12B 109.473 no
H12A C12 H12C 109.474 no
H12B C12 H12C 109.470 no
C11 C13 H16A 109.468 no
C11 C13 H16B 109.478 no
C11 C13 H16C 109.470 no
H16A C13 H16B 109.469 no
H16A C13 H16C 109.472 no
H16B C13 H16C 109.471 no
N2 C14 H13 116.632 no
C15 C14 H13 116.613 no
C15 C16 H17 120.186 no
C17 C16 H17 120.188 no
C17 C18 H19 120.083 no
C19 C18 H19 120.080 no
C18 C19 H14 119.276 no
C20 C19 H14 119.261 no

loop_
_geom_bond_atom_site_label_1
_geom_bond_atom_site_label_2
_geom_bond_distance
_geom_bond_publ_flag
Re1 O3 1.760(3) yes
Re1 O4 1.721(3) yes
Re1 O5 1.723(3) yes
Re1 O6 1.721(3) yes
Mn1 O1 1.8843(19) yes
Mn1 O2 1.867(2) yes
Mn1 O3 2.163(3) yes
Mn1 N1 1.999(3) yes
Mn1 N2 1.976(3) yes
Cl1 C4 1.741(3) yes
Cl2 C17 1.740(3) yes
O1 C1 1.342(4) yes
O2 C20 1.319(4) yes
N1 C7 1.283(4) yes
N1 C8 1.511(4) yes
N2 C11 1.510(4) yes
N2 C14 1.299(4) yes
C1 C2 1.411(4) yes
C1 C6 1.409(4) yes
C2 C3 1.382(4) yes
C3 C4 1.393(4) yes
C4 C5 1.375(4) yes
C5 C6 1.406(4) yes
C6 C7 1.445(4) yes
C8 C9 1.538(4) yes
C8 C10 1.529(5) yes
C8 C11 1.558(4) yes
C11 C12 1.542(5) yes
C11 C13 1.521(4) yes
C14 C15 1.436(4) yes
C15 C16 1.411(4) yes
C15 C20 1.418(4) yes
C16 C17 1.379(4) yes
C17 C18 1.387(4) yes
C18 C19 1.372(4) yes
C19 C20 1.406(4) yes
C2 H2 0.950 no
C3 H3 0.950 no
C5 H5 0.950 no
C7 H7 0.950 no
C9 H10A 0.980 no
C9 H10B 0.980 no
C9 H10C 0.980 no
C10 H9A 0.980 no
C10 H9B 0.980 no
C10 H9C 0.980 no
C12 H12A 0.980 no
C12 H12B 0.980 no
C12 H12C 0.980 no
C13 H16A 0.980 no
C13 H16B 0.980 no
C13 H16C 0.980 no
C14 H13 0.950 no
C16 H17 0.950 no
C18 H19 0.950 no
C19 H14 0.950 no

loop_
_geom_contact_atom_site_label_1
_geom_contact_atom_site_label_2
_geom_contact_distance
_geom_contact_publ_flag
_geom_contact_site_symmetry_2
Mn1 C6 3.248(3) no .
Mn1 C10 3.572(3) no .
Mn1 C12 3.516(3) no .
Mn1 C15 3.287(3) no .
O1 C7 2.922(4) no .
O2 O5 3.464(4) no .
O2 C14 2.928(4) no .
O3 C1 3.322(4) no .
O3 C7 3.599(4) no .
O3 C12 3.284(4) no .
O5 N2 3.474(4) no .
O5 C14 3.305(4) no .
O5 C15 3.217(4) no .
O5 C20 3.247(4) no .
N1 C1 2.972(4) no .
N1 C12 3.037(4) no .
N2 C10 3.078(4) no .
N2 C20 2.986(4) no .
C1 C4 2.791(4) no .
C2 C5 2.789(4) no .
C3 C6 2.793(4) no .
C7 C9 2.842(4) no .
C7 C10 3.188(5) no .
C9 C12 2.938(5) no .
C9 C13 3.182(4) no .
C10 C13 2.986(4) no .
C12 C14 3.265(5) no .
C13 C14 2.824(4) no .
C15 C18 2.794(4) no .
C16 C19 2.783(4) no .
C17 C20 2.797(4) no .
Mn1 Mn1 3.5067(17) no 3_565
Mn1 O1 2.691(3) no 3_565
Mn1 C1 3.511(4) no 3_565
Cl1 O4 3.355(3) no 2_445
Cl1 O6 3.210(3) no 2_445
Cl2 O6 3.566(3) no 2_555
Cl2 C13 3.367(4) no 2_655
O1 Mn1 2.691(3) no 3_565
O1 O1 3.047(4) no 3_565
O1 O2 3.057(3) no 3_565
O1 N1 3.450(4) no 3_565
O1 N2 3.287(4) no 3_565
O1 C10 3.295(4) no 3_565
O1 C20 3.599(4) no 3_565
O2 O1 3.057(3) no 3_565
O2 N1 3.478(4) no 3_565
O2 C1 3.283(4) no 3_565
O2 C6 3.350(4) no 3_565
O2 C7 3.348(4) no 3_565
O4 Cl1 3.355(3) no 2_455
O4 C2 3.550(4) no 3_465
O4 C3 3.109(4) no 3_465
O4 C14 3.346(4) no 1_455
O4 C16 3.494(4) no 1_455
O5 C5 3.562(4) no 2_555
O5 C7 3.439(4) no 2_555
O5 C18 3.385(4) no 4_565
O5 C19 3.419(4) no 4_565
O6 Cl1 3.210(3) no 2_455
O6 Cl2 3.566(3) no 2_545
O6 C13 3.340(4) no 1_455
O6 C18 3.319(4) no 4_565
N1 O1 3.450(4) no 3_565
N1 O2 3.478(4) no 3_565
N2 O1 3.287(4) no 3_565
C1 Mn1 3.511(4) no 3_565
C1 O2 3.283(4) no 3_565
C1 C14 3.518(5) no 3_565
C1 C15 3.363(4) no 3_565
C1 C20 3.325(4) no 3_565
C2 O4 3.550(4) no 3_465
C2 C14 3.324(5) no 3_565
C2 C15 3.441(5) no 3_565
C3 O4 3.109(4) no 3_465
C3 C10 3.376(5) no 1_455
C4 C16 3.525(5) no 3_565
C5 O5 3.562(4) no 2_545
C5 C16 3.378(5) no 2_545
C5 C19 3.567(5) no 3_565
C5 C20 3.593(5) no 3_565
C6 O2 3.350(4) no 3_565
C6 C15 3.561(5) no 3_565
C6 C19 3.500(5) no 3_565
C6 C20 3.185(5) no 3_565
C7 O2 3.348(4) no 3_565
C7 O5 3.439(4) no 2_545
C7 C19 3.538(5) no 3_565
C7 C20 3.504(5) no 3_565
C9 C18 3.585(5) no 2_545
C10 O1 3.295(4) no 3_565
C10 C3 3.376(5) no 1_655
C13 Cl2 3.367(4) no 2_645
C13 O6 3.340(4) no 1_655
C14 O4 3.346(4) no 1_655
C14 C1 3.518(5) no 3_565
C14 C2 3.324(5) no 3_565
C15 C1 3.363(4) no 3_565
C15 C2 3.441(5) no 3_565
C15 C6 3.561(5) no 3_565
C16 O4 3.494(4) no 1_655
C16 C4 3.525(5) no 3_565
C16 C5 3.378(5) no 2_555
C18 O5 3.385(4) no 4_564
C18 O6 3.319(4) no 4_564
C18 C9 3.585(5) no 2_555
C19 O5 3.419(4) no 4_564
C19 C5 3.567(5) no 3_565
C19 C6 3.500(5) no 3_565
C19 C7 3.538(5) no 3_565
C20 O1 3.599(4) no 3_565
C20 C1 3.325(4) no 3_565
C20 C5 3.593(5) no 3_565
C20 C6 3.185(5) no 3_565
C20 C7 3.504(5) no 3_565
Re1 H12B 3.1745 no .
Re1 H12C 3.4607 no .
Mn1 H9C 3.1623 no .
Mn1 H12B 3.1202 no .
Cl1 H3 2.7978 no .
Cl1 H5 2.8124 no .
Cl2 H17 2.8168 no .
Cl2 H19 2.7901 no .
O1 H2 2.5583 no .
O2 H14 2.5203 no .
O3 H12B 2.5091 no .
O3 H12C 3.4393 no .
O5 H12B 3.5605 no .
O5 H12C 3.0822 no .
O6 H12B 3.1616 no .
O6 H12C 3.4357 no .
N1 H9A 2.6091 no .
N1 H9B 3.2856 no .
N1 H9C 2.5934 no .
N1 H10A 2.8130 no .
N1 H10B 2.6441 no .
N1 H10C 3.3547 no .
N1 H12A 3.5190 no .
N1 H12B 2.6652 no .
N2 H9B 3.5175 no .
N2 H9C 2.7373 no .
N2 H12A 3.3026 no .
N2 H12B 2.6502 no .
N2 H12C 2.6040 no .
N2 H16A 3.3493 no .
N2 H16B 2.7466 no .
N2 H16C 2.6760 no .
C1 H3 3.2822 no .
C1 H5 3.2910 no .
C1 H7 3.3316 no .
C3 H5 3.2641 no .
C4 H2 3.2595 no .
C5 H3 3.2612 no .
C5 H7 2.5594 no .
C6 H2 3.2876 no .
C7 H5 2.5795 no .
C7 H9A 2.9790 no .
C7 H9C 3.5004 no .
C7 H10A 2.7800 no .
C7 H10B 2.7827 no .
C7 H12B 3.4053 no .
C8 H7 2.5529 no .
C8 H12A 2.8035 no .
C8 H12B 2.6867 no .
C8 H12C 3.3954 no .
C8 H16A 2.7154 no .
C8 H16B 3.3946 no .
C8 H16C 2.7736 no .
C9 H7 2.4378 no .
C9 H9A 2.6687 no .
C9 H9B 2.6778 no .
C9 H9C 3.3441 no .
C9 H12A 2.6581 no .
C9 H12B 3.0780 no .
C9 H16A 2.8380 no .
C9 H16C 3.5890 no .
C10 H7 3.2397 no .
C10 H10A 2.5677 no .
C10 H10B 3.3282 no .
C10 H10C 2.7960 no .
C10 H16A 3.1794 no .
C10 H16C 2.6771 no .
C11 H9A 3.4124 no .
C11 H9B 2.8033 no .
C11 H9C 2.7419 no .
C11 H10A 3.3980 no .
C11 H10B 2.8243 no .
C11 H10C 2.6846 no .
C11 H13 2.5591 no .
C12 H10B 2.6756 no .
C12 H10C 3.0614 no .
C12 H13 3.3709 no .
C12 H16A 2.7280 no .
C12 H16B 2.6172 no .
C12 H16C 3.3405 no .
C13 H9B 2.6877 no .
C13 H9C 3.1849 no .
C13 H10C 2.8146 no .
C13 H12A 2.6466 no .
C13 H12B 3.3387 no .
C13 H12C 2.7067 no .
C13 H13 2.3902 no .
C14 H9C 3.4759 no .
C14 H12C 3.0523 no .
C14 H16B 2.6885 no .
C14 H16C 2.8209 no .
C14 H17 2.5895 no .
C15 H14 3.2828 no .
C16 H13 2.5401 no .
C16 H19 3.2632 no .
C17 H14 3.2428 no .
C18 H17 3.2648 no .
C20 H13 3.3292 no .
C20 H17 3.3062 no .
C20 H19 3.2799 no .
H2 H3 2.3293 no .
H5 H7 2.3472 no .
H7 H9A 2.8777 no .
H7 H10A 2.1313 no .
H7 H10B 2.3880 no .
H7 H10C 3.4069 no .
H9A H10A 2.3757 no .
H9A H10B 3.4926 no .
H9A H10C 3.1165 no .
H9B H10A 2.7910 no .
H9B H10C 2.6292 no .
H9B H16A 2.7178 no .
H9B H16C 2.2440 no .
H9C H10A 3.4895 no .
H9C H16C 2.7126 no .
H10B H12A 2.2986 no .
H10B H12B 2.6163 no .
H10B H16A 3.3233 no .
H10C H12A 2.5850 no .
H10C H12B 3.4676 no .
H10C H16A 2.2104 no .
H10C H16C 3.2572 no .
H12A H16A 2.5192 no .
H12A H16B 2.8271 no .
H12A H16C 3.5721 no .
H12B H16A 3.5924 no .
H12B H16B 3.5373 no .
H12C H13 3.0618 no .
H12C H16A 3.0797 no .
H12C H16B 2.4651 no .
H12C H16C 3.5652 no .
H13 H16A 3.3524 no .
H13 H16B 2.0405 no .
H13 H16C 2.3602 no .
H13 H17 2.3364 no .
H14 H19 2.3132 no .
Re1 H3 3.5388 no 3_465
Re1 H16C 3.2803 no 1_455
Re1 H19 3.3651 no 4_565
Cl1 H9A 3.4862 no 1_455
Cl1 H10C 3.1181 no 4_454
Cl1 H13 3.1808 no 2_545
Cl1 H14 3.1451 no 3_465
Cl1 H16B 2.8986 no 2_545
Cl1 H17 3.5034 no 2_545
Cl2 H9B 3.0407 no 2_655
Cl2 H10C 3.2844 no 2_655
Cl2 H12A 3.5570 no 4_564
Cl2 H12B 3.4242 no 2_555
Cl2 H12C 3.2936 no 4_564
Cl2 H16A 2.7080 no 2_655
Cl2 H16C 3.1418 no 2_655
O1 H9A 3.5342 no 3_565
O1 H9C 2.4038 no 3_565
O2 H3 3.1654 no 3_465
O2 H9A 3.1652 no 3_565
O2 H9C 3.3389 no 3_565
O3 H3 3.4467 no 3_465
O3 H16C 3.3741 no 1_455
O4 H2 3.3969 no 3_465
O4 H3 2.5821 no 3_465
O4 H10A 3.0091 no 2_555
O4 H13 2.6008 no 1_455
O4 H16B 3.2909 no 1_455
O4 H16C 3.0192 no 1_455
O4 H17 2.7645 no 1_455
O5 H5 2.7614 no 2_555
O5 H7 2.5600 no 2_555
O5 H10A 2.9420 no 2_555
O5 H14 3.0610 no 4_565
O5 H19 3.0081 no 4_565
O6 H10B 3.4453 no 3_566
O6 H12A 2.6759 no 3_566
O6 H14 3.2125 no 4_565
O6 H16A 3.3867 no 1_455
O6 H16B 3.0007 no 1_455
O6 H16C 3.0870 no 1_455
O6 H19 2.5084 no 4_565
N2 H2 3.4716 no 3_565
C1 H2 3.5572 no 3_465
C1 H9C 3.0626 no 3_565
C2 H2 2.9881 no 3_465
C2 H9B 3.5699 no 1_455
C2 H9C 3.4465 no 1_455
C2 H9C 2.9107 no 3_565
C2 H13 3.5336 no 3_565
C3 H9A 2.9782 no 1_455
C3 H9B 3.3122 no 1_455
C3 H9C 3.2830 no 1_455
C4 H9A 3.2229 no 1_455
C4 H9B 3.4486 no 1_455
C4 H17 3.4565 no 2_545
C5 H17 3.0732 no 2_545
C7 H14 3.4091 no 3_565
C9 H19 3.5168 no 2_545
C10 H2 3.0923 no 3_565
C10 H3 3.3520 no 1_655
C12 H19 3.4824 no 4_565
C14 H2 3.3565 no 3_565
C14 H5 3.2181 no 2_555
C15 H5 3.1606 no 2_555
C16 H5 2.8254 no 2_555
C17 H5 3.5224 no 2_555
C17 H7 3.5532 no 2_555
C17 H10B 3.2994 no 2_555
C18 H5 3.4979 no 3_565
C18 H10B 2.6560 no 2_555
C18 H12C 3.3298 no 4_564
C19 H5 3.5516 no 3_565
C19 H7 3.4135 no 3_565
C19 H10B 3.0029 no 2_555
H2 O4 3.3969 no 3_465
H2 N2 3.4716 no 3_565
H2 C1 3.5572 no 3_465
H2 C2 2.9881 no 3_465
H2 C10 3.0923 no 3_565
H2 C14 3.3565 no 3_565
H2 H2 2.5749 no 3_465
H2 H9B 3.1277 no 3_565
H2 H9C 3.4715 no 1_455
H2 H9C 2.2579 no 3_565
H2 H13 3.4396 no 3_565
H2 H16C 3.0783 no 3_565
H3 Re1 3.5388 no 3_465
H3 O2 3.1654 no 3_465
H3 O3 3.4467 no 3_465
H3 O4 2.5821 no 3_465
H3 C10 3.3520 no 1_455
H3 H9A 2.8139 no 1_455
H3 H9B 3.5580 no 1_455
H3 H9C 3.1812 no 1_455
H3 H14 3.2097 no 3_465
H5 O5 2.7614 no 2_545
H5 C14 3.2181 no 2_545
H5 C15 3.1606 no 2_545
H5 C16 2.8254 no 2_545
H5 C17 3.5224 no 2_545
H5 C18 3.4979 no 3_565
H5 C19 3.5516 no 3_565
H5 H13 2.9950 no 2_545
H5 H17 2.6736 no 2_545
H7 O5 2.5600 no 2_545
H7 C17 3.5532 no 2_545
H7 C19 3.4135 no 3_565
H7 H14 3.1424 no 3_565
H9A Cl1 3.4862 no 1_655
H9A O1 3.5342 no 3_565
H9A O2 3.1652 no 3_565
H9A C3 2.9782 no 1_655
H9A C4 3.2229 no 1_655
H9A H3 2.8139 no 1_655
H9A H14 2.8722 no 3_565
H9B Cl2 3.0407 no 2_645
H9B C2 3.5699 no 1_655
H9B C3 3.3122 no 1_655
H9B C4 3.4486 no 1_655
H9B H2 3.1277 no 3_565
H9B H3 3.5580 no 1_655
H9B H17 3.5107 no 2_645
H9C O1 2.4038 no 3_565
H9C O2 3.3389 no 3_565
H9C C1 3.0626 no 3_565
H9C C2 3.4465 no 1_655
H9C C2 2.9107 no 3_565
H9C C3 3.2830 no 1_655
H9C H2 3.4715 no 1_655
H9C H2 2.2579 no 3_565
H9C H3 3.1812 no 1_655
H10A O4 3.0091 no 2_545
H10A O5 2.9420 no 2_545
H10B O6 3.4453 no 3_566
H10B C17 3.2994 no 2_545
H10B C18 2.6560 no 2_545
H10B C19 3.0029 no 2_545
H10B H14 3.1468 no 2_545
H10B H19 2.5689 no 2_545
H10C Cl1 3.1181 no 4_655
H10C Cl2 3.2844 no 2_645
H12A Cl2 3.5570 no 4_565
H12A O6 2.6759 no 3_566
H12A H19 3.0232 no 2_545
H12B Cl2 3.4242 no 2_545
H12B H19 3.3059 no 2_545
H12B H19 3.5705 no 4_565
H12C Cl2 3.2936 no 4_565
H12C C18 3.3298 no 4_565
H12C H19 2.7016 no 4_565
H13 Cl1 3.1808 no 2_555
H13 O4 2.6008 no 1_655
H13 C2 3.5336 no 3_565
H13 H2 3.4396 no 3_565
H13 H5 2.9950 no 2_555
H14 Cl1 3.1451 no 3_465
H14 O5 3.0610 no 4_564
H14 O6 3.2125 no 4_564
H14 C7 3.4091 no 3_565
H14 H3 3.2097 no 3_465
H14 H7 3.1424 no 3_565
H14 H9A 2.8722 no 3_565
H14 H10B 3.1468 no 2_555
H16A Cl2 2.7080 no 2_645
H16A O6 3.3867 no 1_655
H16A H16A 3.3781 no 3_666
H16A H16B 3.5748 no 3_666
H16B Cl1 2.8986 no 2_555
H16B O4 3.2909 no 1_655
H16B O6 3.0007 no 1_655
H16B H16A 3.5748 no 3_666
H16C Re1 3.2803 no 1_655
H16C Cl2 3.1418 no 2_645
H16C O3 3.3741 no 1_655
H16C O4 3.0192 no 1_655
H16C O6 3.0870 no 1_655
H16C H2 3.0783 no 3_565
H17 Cl1 3.5034 no 2_555
H17 O4 2.7645 no 1_655
H17 C4 3.4565 no 2_555
H17 C5 3.0732 no 2_555
H17 H5 2.6736 no 2_555
H17 H9B 3.5107 no 2_655
H19 Re1 3.3651 no 4_564
H19 O5 3.0081 no 4_564
H19 O6 2.5084 no 4_564
H19 C9 3.5168 no 2_555
H19 C12 3.4824 no 4_564
H19 H10B 2.5689 no 2_555
H19 H12A 3.0232 no 2_555
H19 H12B 3.3059 no 2_555
H19 H12B 3.5705 no 4_564
H19 H12C 2.7016 no 4_564
